data_4082045
loop_
_publ_author_name
'Stevens, Charlotte J.'
'Nichol, Gary S.'
'Arnold, Polly L.'
'Love, Jason B.'

_publ_section_title
;
 Isocyanide and Phosphine Oxide Coordination in Binuclear Chromium Pacman
 Complexes
;
_journal_issue 23
_journal_name_full Organometallics
_journal_page_first 6879
_journal_paper_doi 10.1021/om4009313
_journal_volume 32
_journal_year 2013
_chemical_formula_moiety 'C78 H70 Cr2 N8 O2 P2'
_chemical_formula_sum 'C78 H70 Cr2 N8 O2 P2'
_chemical_formula_weight 1317.36
_chemical_name_systematic
;
 ?
;
_space_group_IT_number 88
_symmetry_cell_setting tetragonal
_symmetry_space_group_name_Hall '-I 4ad'
_symmetry_space_group_name_H-M 'I 41/a :2'
_atom_sites_solution_hydrogens geom
_atom_sites_solution_primary direct
_atom_sites_solution_secondary difmap
_audit_creation_method SHELXL-97
_cell_angle_alpha 90.00
_cell_angle_beta 90.00
_cell_angle_gamma 90.00
_cell_formula_units_Z 8
_cell_length_a 17.3884(2)
_cell_length_b 17.3884(2)
_cell_length_c 43.7105(8)
_cell_measurement_reflns_used 18575
_cell_measurement_temperature 120(2)
_cell_measurement_theta_max 73.7771
_cell_measurement_theta_min 3.5918
_cell_volume 13216.2(3)
_computing_molecular_graphics ORTEP
_computing_publication_material MERCURY
_computing_structure_refinement 'SHELXL-97 (Sheldrick, 2008)'
_computing_structure_solution SIR-92
_diffrn_ambient_temperature 120(2)
_diffrn_detector_area_resol_mean 10.3147
_diffrn_measured_fraction_theta_full 0.993
_diffrn_measured_fraction_theta_max 0.993
_diffrn_measurement_device_type 'SuperNova, Dual, Cu at zero, Atlas'
_diffrn_measurement_method '\w scans'
_diffrn_radiation_monochromator graphite
_diffrn_radiation_source 'fine-focus sealed tube'
_diffrn_radiation_type CuK\a
_diffrn_radiation_wavelength 1.54184
_diffrn_reflns_av_R_equivalents 0.0412
_diffrn_reflns_av_sigmaI/netI 0.0220
_diffrn_reflns_limit_h_max 21
_diffrn_reflns_limit_h_min -21
_diffrn_reflns_limit_k_max 17
_diffrn_reflns_limit_k_min -21
_diffrn_reflns_limit_l_max 53
_diffrn_reflns_limit_l_min -54
_diffrn_reflns_number 53067
_diffrn_reflns_theta_full 73.94
_diffrn_reflns_theta_max 73.94
_diffrn_reflns_theta_min 3.59
_exptl_absorpt_coefficient_mu 3.596
_exptl_absorpt_correction_T_max 0.869
_exptl_absorpt_correction_T_min 0.700
_exptl_absorpt_correction_type gaussian
_exptl_absorpt_process_details
;
CrysAlisPro, Agilent Technologies,
Version 1.171.35.21d (release 25-05-2012 CrysAlis171 .NET)
(compiled May 25 2012,16:20:25)
Numerical absorption correction based on gaussian integration over
            a multifaceted crystal model
;
_exptl_crystal_colour BROWN
_exptl_crystal_density_diffrn 1.324
_exptl_crystal_density_method 'not measured'
_exptl_crystal_description PRISM
_exptl_crystal_F_000 5504
_exptl_crystal_size_max 0.1619
_exptl_crystal_size_mid 0.0767
_exptl_crystal_size_min 0.0426
_refine_diff_density_max 0.943
_refine_diff_density_min -0.418
_refine_diff_density_rms 0.050
_refine_ls_extinction_method none
_refine_ls_goodness_of_fit_ref 1.062
_refine_ls_hydrogen_treatment constr
_refine_ls_matrix_type full
_refine_ls_number_parameters 418
_refine_ls_number_reflns 6667
_refine_ls_number_restraints 0
_refine_ls_restrained_S_all 1.062
_refine_ls_R_factor_all 0.0416
_refine_ls_R_factor_gt 0.0382
_refine_ls_shift/su_max 0.001
_refine_ls_shift/su_mean 0.000
_refine_ls_structure_factor_coef Fsqd
_refine_ls_weighting_details 'calc w=1/[\s^2^(Fo^2^)+(0.0683P)^2^+10.2874P] where P=(Fo^2^+2Fc^2^)/3'
_refine_ls_weighting_scheme calc
_refine_ls_wR_factor_gt 0.1080
_refine_ls_wR_factor_ref 0.1111
_reflns_number_gt 6256
_reflns_number_total 6667
_reflns_threshold_expression >2\s(I)
_cod_data_source_file om4009313_si_001.cif
_cod_data_source_block '[Cr2(OPPh3)2(L)]'
_cod_depositor_comments
;
The following automatic conversions were performed:

'_symmetry_cell_setting' value 'Tetragonal' changed to 'tetragonal'
according to /home/saulius/struct/CIF-dictionaries/cif_core.dic
dictionary named 'cif_core.dic' version 2.4.2 from
2011-04-26.

'_refine_ls_hydrogen_treatment' value 'CONSTR' changed
to 'constr' according to
/home/saulius/struct/CIF-dictionaries/cif_core.dic dictionary named
'cif_core.dic' version 2.4.2 from 2011-04-26.

Automatic conversion script
Id: cif_fix_values 1891 2012-01-12 08:04:46Z andrius 
;
_cod_original_sg_symbol_H-M 'I 41/A'
_cod_database_code 4082045

loop_
_symmetry_equiv_pos_as_xyz
'x, y, z'
'-x, -y+1/2, z'
'-y+3/4, x+1/4, z+1/4'
'y+1/4, -x+1/4, z+1/4'
'x+1/2, y+1/2, z+1/2'
'-x+1/2, -y+1, z+1/2'
'-y+5/4, x+3/4, z+3/4'
'y+3/4, -x+3/4, z+3/4'
'-x, -y, -z'
'x, y-1/2, -z'
'y-3/4, -x-1/4, -z-1/4'
'-y-1/4, x-1/4, -z-1/4'
'-x+1/2, -y+1/2, -z+1/2'
'x+1/2, y, -z+1/2'
'y-1/4, -x+1/4, -z+1/4'
'-y+1/4, x+1/4, -z+1/4'

loop_
_atom_site_label
_atom_site_type_symbol
_atom_site_fract_x
_atom_site_fract_y
_atom_site_fract_z
_atom_site_U_iso_or_equiv
_atom_site_adp_type
_atom_site_occupancy
_atom_site_symmetry_multiplicity
_atom_site_calc_flag
_atom_site_refinement_flags
C1 C 0.70114(12) 0.15053(12) 0.71341(5) 0.0250(4) Uani 1 1 d .
H1 H 0.7493 0.1598 0.7230 0.030 Uiso 1 1 calc R
C2 C 0.69430(13) 0.10142(13) 0.68737(5) 0.0267(4) Uani 1 1 d .
C3 C 0.74440(14) 0.05740(14) 0.66941(5) 0.0304(5) Uani 1 1 d .
H3 H 0.7986 0.0530 0.6717 0.037 Uiso 1 1 calc R
C4 C 0.69886(14) 0.02134(14) 0.64752(5) 0.0320(5) Uani 1 1 d .
H4 H 0.7163 -0.0126 0.6320 0.038 Uiso 1 1 calc R
C5 C 0.62228(13) 0.04421(13) 0.65259(5) 0.0279(4) Uani 1 1 d .
C6 C 0.55182(14) 0.02191(14) 0.63393(5) 0.0315(5) Uani 1 1 d .
C7 C 0.56141(16) 0.05589(17) 0.60137(5) 0.0402(6) Uani 1 1 d .
H7A H 0.5168 0.0420 0.5889 0.060 Uiso 1 1 calc R
H7B H 0.6082 0.0352 0.5920 0.060 Uiso 1 1 calc R
H7C H 0.5653 0.1120 0.6027 0.060 Uiso 1 1 calc R
C8 C 0.54806(16) -0.06656(15) 0.63151(6) 0.0421(6) Uani 1 1 d .
H8A H 0.5029 -0.0814 0.6195 0.063 Uiso 1 1 calc R
H8B H 0.5442 -0.0888 0.6521 0.063 Uiso 1 1 calc R
H8C H 0.5947 -0.0857 0.6215 0.063 Uiso 1 1 calc R
C9 C 0.47576(14) 0.05076(13) 0.64650(5) 0.0300(5) Uani 1 1 d .
C10 C 0.40274(15) 0.04361(16) 0.63274(6) 0.0382(6) Uani 1 1 d .
H10 H 0.3917 0.0179 0.6141 0.046 Uiso 1 1 calc R
C11 C 0.35008(15) 0.08076(16) 0.65134(6) 0.0381(6) Uani 1 1 d .
H11 H 0.2964 0.0857 0.6479 0.046 Uiso 1 1 calc R
C12 C 0.39184(13) 0.10977(14) 0.67629(5) 0.0290(4) Uani 1 1 d .
C13 C 0.37418(13) 0.15127(13) 0.70326(5) 0.0265(4) Uani 1 1 d .
H13 H 0.3227 0.1660 0.7075 0.032 Uiso 1 1 calc R
C14 C 0.40785(12) 0.20548(12) 0.75033(4) 0.0226(4) Uani 1 1 d .
C15 C 0.42765(12) 0.17133(13) 0.77810(5) 0.0251(4) Uani 1 1 d .
H15 H 0.4573 0.1254 0.7780 0.030 Uiso 1 1 calc R
C16 C 0.63249(11) 0.22506(12) 0.75071(4) 0.0222(4) Uani 1 1 d .
C17 C 0.65534(12) 0.19395(13) 0.77873(5) 0.0256(4) Uani 1 1 d .
H17 H 0.6835 0.1471 0.7789 0.031 Uiso 1 1 calc R
C18 C 0.63793(12) 0.22980(13) 0.80634(5) 0.0267(4) Uani 1 1 d .
C19 C 0.66320(15) 0.19353(16) 0.83601(5) 0.0377(5) Uani 1 1 d .
H19A H 0.6884 0.1442 0.8318 0.057 Uiso 1 1 calc R
H19B H 0.6182 0.1849 0.8491 0.057 Uiso 1 1 calc R
H19C H 0.6994 0.2278 0.8464 0.057 Uiso 1 1 calc R
C20 C 0.40519(12) 0.20261(13) 0.80604(5) 0.0268(4) Uani 1 1 d .
C21 C 0.42809(14) 0.16320(15) 0.83542(5) 0.0339(5) Uani 1 1 d .
H21A H 0.4509 0.1130 0.8307 0.051 Uiso 1 1 calc R
H21B H 0.3825 0.1560 0.8483 0.051 Uiso 1 1 calc R
H21C H 0.4657 0.1950 0.8463 0.051 Uiso 1 1 calc R
C22 C 0.58038(15) -0.10727(14) 0.74038(5) 0.0327(5) Uani 1 1 d .
C23 C 0.62690(17) -0.09278(15) 0.71517(6) 0.0399(6) Uani 1 1 d .
H23 H 0.6251 -0.0440 0.7054 0.048 Uiso 1 1 calc R
C24 C 0.67603(19) -0.14942(18) 0.70423(6) 0.0491(7) Uani 1 1 d .
H24 H 0.7077 -0.1392 0.6870 0.059 Uiso 1 1 calc R
C25 C 0.6790(2) -0.22009(17) 0.71817(7) 0.0542(8) Uani 1 1 d .
H25 H 0.7126 -0.2587 0.7106 0.065 Uiso 1 1 calc R
C26 C 0.6332(2) -0.23495(17) 0.74330(8) 0.0562(8) Uani 1 1 d .
H26 H 0.6352 -0.2839 0.7529 0.067 Uiso 1 1 calc R
C27 C 0.58453(19) -0.17917(16) 0.75455(7) 0.0465(7) Uani 1 1 d .
H27 H 0.5537 -0.1896 0.7720 0.056 Uiso 1 1 calc R
C28 C 0.51804(15) -0.04107(15) 0.79548(5) 0.0336(5) Uani 1 1 d .
C29 C 0.56971(16) 0.00209(15) 0.81250(6) 0.0379(5) Uani 1 1 d .
H29 H 0.6014 0.0392 0.8027 0.045 Uiso 1 1 calc R
C30 C 0.57516(19) -0.00895(17) 0.84399(6) 0.0474(7) Uani 1 1 d .
H30 H 0.6108 0.0205 0.8556 0.057 Uiso 1 1 calc R
C31 C 0.5292(2) -0.06222(19) 0.85840(6) 0.0535(8) Uani 1 1 d .
H31 H 0.5336 -0.0700 0.8798 0.064 Uiso 1 1 calc R
C32 C 0.4766(2) -0.1044(2) 0.84167(7) 0.0553(8) Uani 1 1 d .
H32 H 0.4443 -0.1406 0.8517 0.066 Uiso 1 1 calc R
C33 C 0.47068(18) -0.09418(18) 0.81020(6) 0.0466(6) Uani 1 1 d .
H33 H 0.4345 -0.1233 0.7988 0.056 Uiso 1 1 calc R
C34 C 0.42418(14) -0.04492(14) 0.74041(5) 0.0325(5) Uani 1 1 d .
C35 C 0.41341(16) -0.07634(16) 0.71147(6) 0.0394(6) Uani 1 1 d .
H35 H 0.4562 -0.0949 0.7002 0.047 Uiso 1 1 calc R
C36 C 0.34029(19) -0.08051(19) 0.69923(6) 0.0486(7) Uani 1 1 d .
H36 H 0.3330 -0.1021 0.6795 0.058 Uiso 1 1 calc R
C37 C 0.27769(17) -0.05363(18) 0.71548(7) 0.0477(7) Uani 1 1 d .
H37 H 0.2276 -0.0574 0.7070 0.057 Uiso 1 1 calc R
C38 C 0.28772(17) -0.02145(17) 0.74388(7) 0.0464(6) Uani 1 1 d .
H38 H 0.2447 -0.0025 0.7549 0.056 Uiso 1 1 calc R
C39 C 0.36097(16) -0.01672(16) 0.75636(6) 0.0408(6) Uani 1 1 d .
H39 H 0.3680 0.0059 0.7759 0.049 Uiso 1 1 calc R
N1 N 0.63797(10) 0.18202(10) 0.72339(4) 0.0231(3) Uani 1 1 d .
N2 N 0.62031(11) 0.09246(11) 0.67672(4) 0.0265(4) Uani 1 1 d .
N3 N 0.46826(11) 0.09039(11) 0.67275(4) 0.0277(4) Uani 1 1 d .
N4 N 0.42951(10) 0.16919(10) 0.72225(4) 0.0232(3) Uani 1 1 d .
O1 O 0.55309(10) 0.04587(9) 0.74478(4) 0.0317(3) Uani 1 1 d .
P1 P 0.52057(3) -0.03017(3) 0.754324(12) 0.02852(14) Uani 1 1 d .
Cr1 Cr 0.53832(2) 0.13208(2) 0.704475(7) 0.02403(10) Uani 1 1 d .

loop_
_atom_site_aniso_label
_atom_site_aniso_U_11
_atom_site_aniso_U_22
_atom_site_aniso_U_33
_atom_site_aniso_U_23
_atom_site_aniso_U_13
_atom_site_aniso_U_12
C1 0.0235(10) 0.0270(10) 0.0244(10) 0.0049(8) 0.0014(8) 0.0007(8)
C2 0.0248(10) 0.0300(11) 0.0253(10) 0.0026(8) 0.0048(8) 0.0005(8)
C3 0.0280(11) 0.0347(11) 0.0286(11) 0.0041(9) 0.0077(8) 0.0049(9)
C4 0.0359(12) 0.0317(12) 0.0285(11) -0.0024(9) 0.0109(9) 0.0040(10)
C5 0.0318(11) 0.0289(11) 0.0231(10) -0.0016(8) 0.0065(8) -0.0011(9)
C6 0.0350(12) 0.0334(12) 0.0262(10) -0.0101(9) 0.0047(9) -0.0015(10)
C7 0.0407(14) 0.0535(16) 0.0263(11) -0.0067(10) 0.0034(10) -0.0053(12)
C8 0.0429(14) 0.0364(13) 0.0471(14) -0.0152(11) 0.0084(11) -0.0025(11)
C9 0.0329(12) 0.0306(11) 0.0264(10) -0.0076(8) 0.0025(9) -0.0035(9)
C10 0.0355(13) 0.0461(14) 0.0329(12) -0.0170(10) -0.0018(10) -0.0031(11)
C11 0.0291(12) 0.0495(15) 0.0356(12) -0.0156(11) -0.0040(9) 0.0008(11)
C12 0.0253(11) 0.0339(11) 0.0278(10) -0.0071(9) -0.0013(8) -0.0010(9)
C13 0.0227(10) 0.0292(11) 0.0276(10) -0.0037(8) 0.0014(8) -0.0014(8)
C14 0.0198(9) 0.0265(10) 0.0216(9) -0.0024(8) 0.0026(7) -0.0024(8)
C15 0.0233(10) 0.0258(10) 0.0262(10) 0.0006(8) 0.0005(8) 0.0013(8)
C16 0.0184(9) 0.0276(10) 0.0207(9) 0.0003(8) -0.0001(7) -0.0031(8)
C17 0.0213(10) 0.0290(11) 0.0264(10) 0.0048(8) -0.0017(8) 0.0002(8)
C18 0.0222(10) 0.0368(12) 0.0212(9) 0.0033(8) -0.0020(8) -0.0026(9)
C19 0.0382(13) 0.0506(15) 0.0242(11) 0.0058(10) -0.0039(9) 0.0055(11)
C20 0.0231(10) 0.0355(11) 0.0218(10) 0.0009(8) -0.0007(8) -0.0042(9)
C21 0.0335(12) 0.0441(13) 0.0240(10) 0.0033(9) -0.0023(9) -0.0010(10)
C22 0.0380(12) 0.0299(11) 0.0302(11) -0.0041(9) 0.0041(9) 0.0005(10)
C23 0.0503(15) 0.0343(13) 0.0350(12) 0.0010(10) 0.0104(11) 0.0046(11)
C24 0.0624(19) 0.0429(15) 0.0419(14) -0.0001(11) 0.0207(13) 0.0099(14)
C25 0.072(2) 0.0368(15) 0.0541(17) -0.0017(12) 0.0200(15) 0.0127(14)
C26 0.080(2) 0.0309(13) 0.0581(18) 0.0073(12) 0.0217(16) 0.0105(14)
C27 0.0581(18) 0.0348(13) 0.0467(15) 0.0033(11) 0.0186(13) 0.0006(13)
C28 0.0383(13) 0.0348(12) 0.0277(11) -0.0034(9) 0.0046(9) 0.0044(10)
C29 0.0418(14) 0.0360(13) 0.0358(12) -0.0025(10) -0.0036(10) 0.0080(11)
C30 0.0618(18) 0.0442(15) 0.0363(13) -0.0061(11) -0.0108(12) 0.0183(13)
C31 0.077(2) 0.0549(18) 0.0287(12) -0.0006(12) 0.0027(13) 0.0228(16)
C32 0.066(2) 0.0601(19) 0.0397(15) 0.0090(13) 0.0175(14) 0.0050(16)
C33 0.0527(16) 0.0514(16) 0.0357(13) -0.0005(12) 0.0093(12) -0.0076(13)
C34 0.0362(12) 0.0292(11) 0.0320(11) -0.0012(9) 0.0024(9) -0.0050(10)
C35 0.0425(14) 0.0437(14) 0.0319(12) -0.0038(10) 0.0013(10) -0.0027(11)
C36 0.0514(17) 0.0560(17) 0.0386(13) -0.0071(12) -0.0091(12) -0.0036(14)
C37 0.0389(14) 0.0476(16) 0.0567(17) -0.0031(13) -0.0106(12) -0.0053(12)
C38 0.0352(14) 0.0465(15) 0.0575(17) -0.0102(13) 0.0052(12) -0.0045(12)
C39 0.0379(14) 0.0421(14) 0.0424(14) -0.0124(11) 0.0047(11) -0.0067(11)
N1 0.0230(8) 0.0250(8) 0.0214(8) 0.0016(7) -0.0001(6) -0.0010(7)
N2 0.0264(9) 0.0294(9) 0.0235(8) -0.0026(7) 0.0046(7) 0.0020(7)
N3 0.0262(9) 0.0318(10) 0.0250(8) -0.0076(7) 0.0025(7) -0.0010(7)
N4 0.0231(8) 0.0239(8) 0.0227(8) -0.0020(7) 0.0019(6) 0.0008(7)
O1 0.0333(8) 0.0296(8) 0.0321(8) -0.0021(6) 0.0037(6) -0.0015(7)
P1 0.0311(3) 0.0282(3) 0.0262(3) -0.0030(2) 0.0044(2) -0.0017(2)
Cr1 0.02188(18) 0.02841(19) 0.02179(17) -0.00571(13) 0.00166(12) -0.00001(14)

loop_
_atom_type_symbol
_atom_type_description
_atom_type_scat_dispersion_real
_atom_type_scat_dispersion_imag
_atom_type_scat_source
C C 0.0181 0.0091 'International Tables Vol C Tables 4.2.6.8 and 6.1.1.4'
H H 0.0000 0.0000 'International Tables Vol C Tables 4.2.6.8 and 6.1.1.4'
N N 0.0311 0.0180 'International Tables Vol C Tables 4.2.6.8 and 6.1.1.4'
O O 0.0492 0.0322 'International Tables Vol C Tables 4.2.6.8 and 6.1.1.4'
P P 0.2955 0.4335 'International Tables Vol C Tables 4.2.6.8 and 6.1.1.4'
Cr Cr -0.1635 2.4439 'International Tables Vol C Tables 4.2.6.8 and 6.1.1.4'

loop_
_geom_angle_atom_site_label_1
_geom_angle_atom_site_label_2
_geom_angle_atom_site_label_3
_geom_angle
_geom_angle_site_symmetry_1
_geom_angle_site_symmetry_3
N1 C1 C2 116.6(2) . .
N1 C1 H1 121.7 . .
C2 C1 H1 121.7 . .
N2 C2 C3 109.3(2) . .
N2 C2 C1 114.52(19) . .
C3 C2 C1 136.2(2) . .
C4 C3 C2 106.1(2) . .
C4 C3 H3 126.9 . .
C2 C3 H3 126.9 . .
C3 C4 C5 107.6(2) . .
C3 C4 H4 126.2 . .
C5 C4 H4 126.2 . .
N2 C5 C4 108.8(2) . .
N2 C5 C6 123.9(2) . .
C4 C5 C6 127.3(2) . .
C9 C6 C5 115.04(18) . .
C9 C6 C8 108.5(2) . .
C5 C6 C8 108.9(2) . .
C9 C6 C7 107.5(2) . .
C5 C6 C7 107.96(19) . .
C8 C6 C7 108.8(2) . .
C6 C7 H7A 109.5 . .
C6 C7 H7B 109.5 . .
H7A C7 H7B 109.5 . .
C6 C7 H7C 109.5 . .
H7A C7 H7C 109.5 . .
H7B C7 H7C 109.5 . .
C6 C8 H8A 109.5 . .
C6 C8 H8B 109.5 . .
H8A C8 H8B 109.5 . .
C6 C8 H8C 109.5 . .
H8A C8 H8C 109.5 . .
H8B C8 H8C 109.5 . .
N3 C9 C10 108.8(2) . .
N3 C9 C6 124.3(2) . .
C10 C9 C6 126.9(2) . .
C11 C10 C9 107.7(2) . .
C11 C10 H10 126.2 . .
C9 C10 H10 126.2 . .
C10 C11 C12 106.4(2) . .
C10 C11 H11 126.8 . .
C12 C11 H11 126.8 . .
N3 C12 C11 108.9(2) . .
N3 C12 C13 115.27(19) . .
C11 C12 C13 135.9(2) . .
N4 C13 C12 119.3(2) . .
N4 C13 H13 120.3 . .
C12 C13 H13 120.3 . .
C15 C14 C16 118.80(18) . 2_655
C15 C14 N4 119.61(19) . .
C16 C14 N4 121.60(18) 2_655 .
C20 C15 C14 121.9(2) . .
C20 C15 H15 119.1 . .
C14 C15 H15 119.1 . .
C17 C16 C14 119.23(19) . 2_655
C17 C16 N1 121.13(19) . .
C14 C16 N1 118.81(18) 2_655 .
C18 C17 C16 121.7(2) . .
C18 C17 H17 119.2 . .
C16 C17 H17 119.2 . .
C17 C18 C20 119.11(19) . 2_655
C17 C18 C19 119.7(2) . .
C20 C18 C19 121.2(2) 2_655 .
C18 C19 H19A 109.5 . .
C18 C19 H19B 109.5 . .
H19A C19 H19B 109.5 . .
C18 C19 H19C 109.5 . .
H19A C19 H19C 109.5 . .
H19B C19 H19C 109.5 . .
C15 C20 C18 119.2(2) . 2_655
C15 C20 C21 119.7(2) . .
C18 C20 C21 121.1(2) 2_655 .
C20 C21 H21A 109.5 . .
C20 C21 H21B 109.5 . .
H21A C21 H21B 109.5 . .
C20 C21 H21C 109.5 . .
H21A C21 H21C 109.5 . .
H21B C21 H21C 109.5 . .
C23 C22 C27 118.9(2) . .
C23 C22 P1 117.96(19) . .
C27 C22 P1 123.04(19) . .
C24 C23 C22 120.2(2) . .
C24 C23 H23 119.9 . .
C22 C23 H23 119.9 . .
C25 C24 C23 120.4(3) . .
C25 C24 H24 119.8 . .
C23 C24 H24 119.8 . .
C24 C25 C26 119.9(3) . .
C24 C25 H25 120.1 . .
C26 C25 H25 120.1 . .
C27 C26 C25 120.4(3) . .
C27 C26 H26 119.8 . .
C25 C26 H26 119.8 . .
C26 C27 C22 120.2(3) . .
C26 C27 H27 119.9 . .
C22 C27 H27 119.9 . .
C29 C28 C33 119.5(2) . .
C29 C28 P1 117.4(2) . .
C33 C28 P1 122.9(2) . .
C28 C29 C30 120.0(3) . .
C28 C29 H29 120.0 . .
C30 C29 H29 120.0 . .
C31 C30 C29 120.4(3) . .
C31 C30 H30 119.8 . .
C29 C30 H30 119.8 . .
C30 C31 C32 120.0(3) . .
C30 C31 H31 120.0 . .
C32 C31 H31 120.0 . .
C31 C32 C33 120.3(3) . .
C31 C32 H32 119.8 . .
C33 C32 H32 119.8 . .
C32 C33 C28 119.8(3) . .
C32 C33 H33 120.1 . .
C28 C33 H33 120.1 . .
C35 C34 C39 119.2(2) . .
C35 C34 P1 119.2(2) . .
C39 C34 P1 121.05(19) . .
C36 C35 C34 119.8(3) . .
C36 C35 H35 120.1 . .
C34 C35 H35 120.1 . .
C37 C36 C35 120.6(3) . .
C37 C36 H36 119.7 . .
C35 C36 H36 119.7 . .
C38 C37 C36 120.2(3) . .
C38 C37 H37 119.9 . .
C36 C37 H37 119.9 . .
C37 C38 C39 119.8(3) . .
C37 C38 H38 120.1 . .
C39 C38 H38 120.1 . .
C38 C39 C34 120.5(2) . .
C38 C39 H39 119.8 . .
C34 C39 H39 119.8 . .
C1 N1 C16 124.26(18) . .
C1 N1 Cr1 112.87(14) . .
C16 N1 Cr1 119.64(13) . .
C5 N2 C2 108.13(19) . .
C5 N2 Cr1 135.15(16) . .
C2 N2 Cr1 115.02(14) . .
C9 N3 C12 108.33(19) . .
C9 N3 Cr1 136.42(16) . .
C12 N3 Cr1 115.08(14) . .
C13 N4 C14 117.11(18) . .
C13 N4 Cr1 110.32(14) . .
C14 N4 Cr1 132.52(14) . .
P1 O1 Cr1 137.56(10) . .
O1 P1 C34 112.52(11) . .
O1 P1 C22 110.16(11) . .
C34 P1 C22 108.46(12) . .
O1 P1 C28 112.25(11) . .
C34 P1 C28 107.34(12) . .
C22 P1 C28 105.80(11) . .
N3 Cr1 N2 83.54(8) . .
N3 Cr1 N1 158.47(7) . .
N2 Cr1 N1 78.07(7) . .
N3 Cr1 N4 79.71(7) . .
N2 Cr1 N4 162.70(7) . .
N1 Cr1 N4 117.34(7) . .
N3 Cr1 O1 111.21(7) . .
N2 Cr1 O1 99.16(7) . .
N1 Cr1 O1 82.97(6) . .
N4 Cr1 O1 90.97(6) . .

loop_
_geom_bond_atom_site_label_1
_geom_bond_atom_site_label_2
_geom_bond_distance
_geom_bond_site_symmetry_2
C1 N1 1.303(3) .
C1 C2 1.428(3) .
C1 H1 0.9500 .
C2 N2 1.377(3) .
C2 C3 1.400(3) .
C3 C4 1.391(3) .
C3 H3 0.9500 .
C4 C5 1.407(3) .
C4 H4 0.9500 .
C5 N2 1.348(3) .
C5 C6 1.522(3) .
C6 C9 1.518(3) .
C6 C8 1.543(3) .
C6 C7 1.550(3) .
C7 H7A 0.9800 .
C7 H7B 0.9800 .
C7 H7C 0.9800 .
C8 H8A 0.9800 .
C8 H8B 0.9800 .
C8 H8C 0.9800 .
C9 N3 1.345(3) .
C9 C10 1.410(3) .
C10 C11 1.384(4) .
C10 H10 0.9500 .
C11 C12 1.404(3) .
C11 H11 0.9500 .
C12 N3 1.380(3) .
C12 C13 1.416(3) .
C13 N4 1.308(3) .
C13 H13 0.9500 .
C14 C15 1.394(3) .
C14 C16 1.397(3) 2_655
C14 N4 1.430(3) .
C15 C20 1.393(3) .
C15 H15 0.9500 .
C16 C17 1.397(3) .
C16 C14 1.397(3) 2_655
C16 N1 1.412(3) .
C17 C18 1.392(3) .
C17 H17 0.9500 .
C18 C20 1.394(3) 2_655
C18 C19 1.507(3) .
C19 H19A 0.9800 .
C19 H19B 0.9800 .
C19 H19C 0.9800 .
C20 C18 1.394(3) 2_655
C20 C21 1.509(3) .
C21 H21A 0.9800 .
C21 H21B 0.9800 .
C21 H21C 0.9800 .
C22 C23 1.390(3) .
C22 C27 1.397(4) .
C22 P1 1.803(2) .
C23 C24 1.389(4) .
C23 H23 0.9500 .
C24 C25 1.373(4) .
C24 H24 0.9500 .
C25 C26 1.382(4) .
C25 H25 0.9500 .
C26 C27 1.378(4) .
C26 H26 0.9500 .
C27 H27 0.9500 .
C28 C29 1.387(4) .
C28 C33 1.395(4) .
C28 P1 1.809(2) .
C29 C30 1.393(4) .
C29 H29 0.9500 .
C30 C31 1.376(5) .
C30 H30 0.9500 .
C31 C32 1.381(5) .
C31 H31 0.9500 .
C32 C33 1.391(4) .
C32 H32 0.9500 .
C33 H33 0.9500 .
C34 C35 1.391(3) .
C34 C39 1.391(4) .
C34 P1 1.801(3) .
C35 C36 1.381(4) .
C35 H35 0.9500 .
C36 C37 1.381(4) .
C36 H36 0.9500 .
C37 C38 1.373(4) .
C37 H37 0.9500 .
C38 C39 1.388(4) .
C38 H38 0.9500 .
C39 H39 0.9500 .
N1 Cr1 2.1073(18) .
N2 Cr1 1.9948(18) .
N3 Cr1 1.9831(18) .
N4 Cr1 2.1447(18) .
O1 P1 1.4973(17) .
O1 Cr1 2.3274(17) .

loop_
_geom_torsion_atom_site_label_1
_geom_torsion_atom_site_label_2
_geom_torsion_atom_site_label_3
_geom_torsion_atom_site_label_4
_geom_torsion
_geom_torsion_site_symmetry_1
_geom_torsion_site_symmetry_4
N1 C1 C2 N2 -1.6(3) . .
N1 C1 C2 C3 179.7(2) . .
N2 C2 C3 C4 0.0(3) . .
C1 C2 C3 C4 178.8(2) . .
C2 C3 C4 C5 0.1(3) . .
C3 C4 C5 N2 -0.1(3) . .
C3 C4 C5 C6 178.0(2) . .
N2 C5 C6 C9 -6.7(3) . .
C4 C5 C6 C9 175.4(2) . .
N2 C5 C6 C8 -128.8(2) . .
C4 C5 C6 C8 53.4(3) . .
N2 C5 C6 C7 113.3(2) . .
C4 C5 C6 C7 -64.6(3) . .
C5 C6 C9 N3 -2.7(3) . .
C8 C6 C9 N3 119.5(3) . .
C7 C6 C9 N3 -123.0(2) . .
C5 C6 C9 C10 174.9(2) . .
C8 C6 C9 C10 -62.9(3) . .
C7 C6 C9 C10 54.6(3) . .
N3 C9 C10 C11 0.4(3) . .
C6 C9 C10 C11 -177.5(2) . .
C9 C10 C11 C12 -0.3(3) . .
C10 C11 C12 N3 0.0(3) . .
C10 C11 C12 C13 -178.7(3) . .
N3 C12 C13 N4 1.1(3) . .
C11 C12 C13 N4 179.7(3) . .
C16 C14 C15 C20 3.1(3) 2_655 .
N4 C14 C15 C20 -177.28(19) . .
C14 C16 C17 C18 1.0(3) 2_655 .
N1 C16 C17 C18 -168.43(19) . .
C16 C17 C18 C20 1.7(3) . 2_655
C16 C17 C18 C19 179.4(2) . .
C14 C15 C20 C18 -0.4(3) . 2_655
C14 C15 C20 C21 179.9(2) . .
C27 C22 C23 C24 0.6(4) . .
P1 C22 C23 C24 177.7(2) . .
C22 C23 C24 C25 0.1(5) . .
C23 C24 C25 C26 -0.3(6) . .
C24 C25 C26 C27 -0.2(6) . .
C25 C26 C27 C22 0.8(6) . .
C23 C22 C27 C26 -1.0(5) . .
P1 C22 C27 C26 -178.0(3) . .
C33 C28 C29 C30 1.4(4) . .
P1 C28 C29 C30 -174.3(2) . .
C28 C29 C30 C31 -0.4(4) . .
C29 C30 C31 C32 -0.8(5) . .
C30 C31 C32 C33 1.0(5) . .
C31 C32 C33 C28 0.0(5) . .
C29 C28 C33 C32 -1.2(4) . .
P1 C28 C33 C32 174.2(2) . .
C39 C34 C35 C36 -1.3(4) . .
P1 C34 C35 C36 -173.2(2) . .
C34 C35 C36 C37 0.1(5) . .
C35 C36 C37 C38 0.9(5) . .
C36 C37 C38 C39 -0.6(5) . .
C37 C38 C39 C34 -0.5(5) . .
C35 C34 C39 C38 1.5(4) . .
P1 C34 C39 C38 173.3(2) . .
C2 C1 N1 C16 172.68(18) . .
C2 C1 N1 Cr1 13.2(2) . .
C17 C16 N1 C1 -55.6(3) . .
C14 C16 N1 C1 134.9(2) 2_655 .
C17 C16 N1 Cr1 102.6(2) . .
C14 C16 N1 Cr1 -66.8(2) 2_655 .
C4 C5 N2 C2 0.1(2) . .
C6 C5 N2 C2 -178.1(2) . .
C4 C5 N2 Cr1 -163.68(17) . .
C6 C5 N2 Cr1 18.1(3) . .
C3 C2 N2 C5 -0.1(2) . .
C1 C2 N2 C5 -179.13(18) . .
C3 C2 N2 Cr1 167.39(15) . .
C1 C2 N2 Cr1 -11.7(2) . .
C10 C9 N3 C12 -0.4(3) . .
C6 C9 N3 C12 177.5(2) . .
C10 C9 N3 Cr1 -175.13(19) . .
C6 C9 N3 Cr1 2.8(4) . .
C11 C12 N3 C9 0.3(3) . .
C13 C12 N3 C9 179.3(2) . .
C11 C12 N3 Cr1 176.24(17) . .
C13 C12 N3 Cr1 -4.7(3) . .
C12 C13 N4 C14 -175.0(2) . .
C12 C13 N4 Cr1 2.7(3) . .
C15 C14 N4 C13 121.7(2) . .
C16 C14 N4 C13 -58.6(3) 2_655 .
C15 C14 N4 Cr1 -55.3(3) . .
C16 C14 N4 Cr1 124.26(19) 2_655 .
Cr1 O1 P1 C34 -28.24(18) . .
Cr1 O1 P1 C22 92.92(16) . .
Cr1 O1 P1 C28 -149.46(14) . .
C35 C34 P1 O1 87.0(2) . .
C39 C34 P1 O1 -84.9(2) . .
C35 C34 P1 C22 -35.2(2) . .
C39 C34 P1 C22 153.0(2) . .
C35 C34 P1 C28 -149.1(2) . .
C39 C34 P1 C28 39.1(2) . .
C23 C22 P1 O1 -23.2(2) . .
C27 C22 P1 O1 153.8(2) . .
C23 C22 P1 C34 100.4(2) . .
C27 C22 P1 C34 -82.6(3) . .
C23 C22 P1 C28 -144.7(2) . .
C27 C22 P1 C28 32.3(3) . .
C29 C28 P1 O1 -24.5(2) . .
C33 C28 P1 O1 160.0(2) . .
C29 C28 P1 C34 -148.7(2) . .
C33 C28 P1 C34 35.9(3) . .
C29 C28 P1 C22 95.7(2) . .
C33 C28 P1 C22 -79.8(3) . .
C9 N3 Cr1 N2 3.5(2) . .
C12 N3 Cr1 N2 -170.94(18) . .
C9 N3 Cr1 N1 34.9(4) . .
C12 N3 Cr1 N1 -139.6(2) . .
C9 N3 Cr1 N4 179.1(2) . .
C12 N3 Cr1 N4 4.70(16) . .
C9 N3 Cr1 O1 -93.8(2) . .
C12 N3 Cr1 O1 91.71(17) . .
C5 N2 Cr1 N3 -14.3(2) . .
C2 N2 Cr1 N3 -177.24(17) . .
C5 N2 Cr1 N1 177.0(2) . .
C2 N2 Cr1 N1 14.03(15) . .
C5 N2 Cr1 N4 -28.8(4) . .
C2 N2 Cr1 N4 168.2(2) . .
C5 N2 Cr1 O1 96.3(2) . .
C2 N2 Cr1 O1 -66.72(16) . .
C1 N1 Cr1 N3 -46.8(3) . .
C16 N1 Cr1 N3 152.6(2) . .
C1 N1 Cr1 N2 -14.87(14) . .
C16 N1 Cr1 N2 -175.44(16) . .
C1 N1 Cr1 N4 173.53(13) . .
C16 N1 Cr1 N4 12.96(17) . .
C1 N1 Cr1 O1 86.08(14) . .
C16 N1 Cr1 O1 -74.49(15) . .
C13 N4 Cr1 N3 -4.01(15) . .
C14 N4 Cr1 N3 173.2(2) . .
C13 N4 Cr1 N2 10.7(3) . .
C14 N4 Cr1 N2 -172.0(2) . .
C13 N4 Cr1 N1 162.02(14) . .
C14 N4 Cr1 N1 -20.7(2) . .
C13 N4 Cr1 O1 -115.39(15) . .
C14 N4 Cr1 O1 61.84(19) . .
P1 O1 Cr1 N3 -4.88(17) . .
P1 O1 Cr1 N2 -91.45(15) . .
P1 O1 Cr1 N1 -168.10(15) . .
P1 O1 Cr1 N4 74.46(15) . .
